data_4315040
loop_
_publ_author_name
'Donald J. Darensbourg'
'Osit Karroonnirun'

_publ_section_title
;
 Ring-Opening Polymerization of Lactides Catalyzed by Natural Amino-Acid
 Based Zinc Catalysts
;
_journal_name_full 'Inorganic Chemistry'
_journal_page_first 2360
_journal_page_last 2371
_journal_paper_doi 10.1021/ic902271x
_journal_volume 49
_journal_year 2010
_chemical_absolute_configuration rm
_chemical_formula_sum 'C33 H67 N3 O S Si2 Zn'
_chemical_formula_weight 675.51
_chemical_name_systematic
; 
 ? 
;
_space_group_IT_number 4
_symmetry_cell_setting monoclinic
_symmetry_space_group_name_Hall 'P 2yb'
_symmetry_space_group_name_H-M 'P 1 21 1'
_atom_sites_solution_hydrogens geom
_atom_sites_solution_primary direct
_atom_sites_solution_secondary difmap
_audit_creation_method SHELXL-97
_cell_angle_alpha 90.00
_cell_angle_beta 104.946(6)
_cell_angle_gamma 90.00
_cell_formula_units_Z 4
_cell_length_a 15.315(7)
_cell_length_b 10.089(5)
_cell_length_c 26.190(13)
_cell_measurement_reflns_used 9915
_cell_measurement_temperature 110(2)
_cell_measurement_theta_max 28.17
_cell_measurement_theta_min 2.17
_cell_volume 3910(3)
_computing_cell_refinement 'Bruker APEXII'
_computing_data_collection 'Bruker APEXII'
_computing_data_reduction 'Bruker SAINT'
_computing_molecular_graphics 'X-SEED (Barbour, 2001)'
_computing_publication_material 'Bruker SHELXTL'
_computing_structure_refinement 'SHELXL-97 (Sheldrick, 1997)'
_computing_structure_solution 'SHELXS-97 (Sheldrick, 1990)'
_diffrn_ambient_temperature 110(2)
_diffrn_measured_fraction_theta_full 0.996
_diffrn_measured_fraction_theta_max 0.996
_diffrn_measurement_device_type 'CCD area detector'
_diffrn_measurement_method 'phi and omega scans'
_diffrn_radiation_monochromator graphite
_diffrn_radiation_source 'fine-focus sealed tube'
_diffrn_radiation_type MoK\a
_diffrn_radiation_wavelength 0.71073
_diffrn_reflns_av_R_equivalents 0.0242
_diffrn_reflns_av_sigmaI/netI 0.0391
_diffrn_reflns_limit_h_max 19
_diffrn_reflns_limit_h_min -19
_diffrn_reflns_limit_k_max 13
_diffrn_reflns_limit_k_min -13
_diffrn_reflns_limit_l_max 33
_diffrn_reflns_limit_l_min -34
_diffrn_reflns_number 44430
_diffrn_reflns_theta_full 27.50
_diffrn_reflns_theta_max 27.50
_diffrn_reflns_theta_min 1.38
_exptl_absorpt_coefficient_mu 0.770
_exptl_absorpt_correction_T_max 0.9133
_exptl_absorpt_correction_T_min 0.8933
_exptl_absorpt_correction_type multi-scan
_exptl_absorpt_process_details 'SADABS; (Sheldrick, 2006)'
_exptl_crystal_colour yellow
_exptl_crystal_density_diffrn 1.148
_exptl_crystal_density_method 'not measured'
_exptl_crystal_description block
_exptl_crystal_F_000 1472
_exptl_crystal_size_max 0.15
_exptl_crystal_size_mid 0.14
_exptl_crystal_size_min 0.12
_refine_diff_density_max 0.827
_refine_diff_density_min -0.583
_refine_diff_density_rms 0.059
_refine_ls_abs_structure_details 'Flack H D (1983), Acta Cryst. A39, 876-881'
_refine_ls_abs_structure_Flack 0.004(6)
_refine_ls_extinction_method none
_refine_ls_goodness_of_fit_ref 1.032
_refine_ls_hydrogen_treatment constr
_refine_ls_matrix_type full
_refine_ls_number_parameters 818
_refine_ls_number_reflns 17705
_refine_ls_number_restraints 44
_refine_ls_restrained_S_all 1.034
_refine_ls_R_factor_all 0.0408
_refine_ls_R_factor_gt 0.0347
_refine_ls_shift/su_max 0.000
_refine_ls_shift/su_mean 0.000
_refine_ls_structure_factor_coef Fsqd
_refine_ls_weighting_details 'calc w=1/[\s^2^(Fo^2^)+(0.0566P)^2^+0.0000P] where P=(Fo^2^+2Fc^2^)/3'
_refine_ls_weighting_scheme calc
_refine_ls_wR_factor_gt 0.0899
_refine_ls_wR_factor_ref 0.0927
_reflns_number_gt 15771
_reflns_number_total 17705
_reflns_threshold_expression >2sigma(I)
_cod_data_source_file ic902271x_si_001_3.cif
_cod_data_source_block znmethio
_cod_depositor_comments
;
The following automatic conversions were performed:

'_symmetry_cell_setting' value 'Monoclinic' changed to 'monoclinic'
according to the built-in table from CIF Core dictionary named
'cif_core.dic' version 2.4.1 from 2010-06-29.

Automatic conversion script
Id: cif_fix_values 1646 2011-03-28 12:23:43Z adriana 
;
_cod_database_code 4315040

loop_
_symmetry_equiv_pos_as_xyz
'x, y, z'
'-x, y+1/2, -z'

loop_
_atom_site_label
_atom_site_type_symbol
_atom_site_fract_x
_atom_site_fract_y
_atom_site_fract_z
_atom_site_U_iso_or_equiv
_atom_site_adp_type
_atom_site_occupancy
_atom_site_symmetry_multiplicity
_atom_site_calc_flag
_atom_site_refinement_flags
_atom_site_disorder_assembly
_atom_site_disorder_group
C1 C 0.38515(16) 0.2115(2) 0.42161(9) 0.0196(5) Uani 1 1 d . . .
C2 C 0.46482(16) 0.1574(3) 0.45748(9) 0.0207(5) Uani 1 1 d . . .
C3 C 0.53911(17) 0.1339(2) 0.43924(10) 0.0219(6) Uani 1 1 d . . .
H3 H 0.5899 0.0941 0.4630 0.026 Uiso 1 1 calc R . .
C4 C 0.54671(16) 0.1638(3) 0.38796(9) 0.0234(5) Uani 1 1 d . A .
C5 C 0.47327(16) 0.2223(3) 0.35487(10) 0.0219(5) Uani 1 1 d . . .
H5 H 0.4767 0.2483 0.3206 0.026 Uiso 1 1 calc R . .
C6 C 0.39215(16) 0.2456(3) 0.36981(9) 0.0190(5) Uani 1 1 d . . .
C7 C 0.46353(17) 0.1272(2) 0.51493(9) 0.0225(6) Uani 1 1 d . . .
C8 C 0.39381(19) 0.0193(3) 0.51637(10) 0.0288(6) Uani 1 1 d . . .
H8A H 0.3341 0.0479 0.4956 0.043 Uiso 1 1 calc R . .
H8B H 0.3920 0.0038 0.5530 0.043 Uiso 1 1 calc R . .
H8C H 0.4108 -0.0629 0.5015 0.043 Uiso 1 1 calc R . .
C9 C 0.44179(17) 0.2543(3) 0.54157(9) 0.0264(6) Uani 1 1 d . . .
H9A H 0.3847 0.2918 0.5206 0.040 Uiso 1 1 calc R . .
H9B H 0.4905 0.3189 0.5440 0.040 Uiso 1 1 calc R . .
H9C H 0.4363 0.2334 0.5771 0.040 Uiso 1 1 calc R . .
C10 C 0.55677(18) 0.0785(3) 0.54768(10) 0.0284(6) Uani 1 1 d . . .
H10A H 0.5552 0.0662 0.5845 0.043 Uiso 1 1 calc R . .
H10B H 0.6030 0.1443 0.5459 0.043 Uiso 1 1 calc R . .
H10C H 0.5713 -0.0060 0.5333 0.043 Uiso 1 1 calc R . .
C11 C 0.63564(18) 0.1367(3) 0.37331(10) 0.0269(6) Uani 1 1 d D . .
C12 C 0.7109(2) 0.2212(4) 0.40826(14) 0.0515(10) Uani 1 1 d . A .
H12A H 0.7684 0.2014 0.3999 0.077 Uiso 1 1 calc R . .
H12B H 0.7161 0.2010 0.4455 0.077 Uiso 1 1 calc R . .
H12C H 0.6965 0.3153 0.4017 0.077 Uiso 1 1 calc R . .
C13 C 0.632(2) 0.182(2) 0.3169(4) 0.041(3) Uani 0.62(5) 1 d PD A 1
H13A H 0.6898 0.1602 0.3088 0.062 Uiso 0.62(5) 1 calc PR A 1
H13B H 0.6223 0.2776 0.3139 0.062 Uiso 0.62(5) 1 calc PR A 1
H13C H 0.5830 0.1359 0.2918 0.062 Uiso 0.62(5) 1 calc PR A 1
C14 C 0.6535(16) -0.0119(9) 0.3765(10) 0.039(3) Uani 0.62(5) 1 d PD A 1
H14A H 0.6055 -0.0577 0.3504 0.058 Uiso 0.62(5) 1 calc PR A 1
H14B H 0.6546 -0.0437 0.4120 0.058 Uiso 0.62(5) 1 calc PR A 1
H14C H 0.7119 -0.0301 0.3691 0.058 Uiso 0.62(5) 1 calc PR A 1
C13A C 0.622(3) 0.151(4) 0.3137(6) 0.041(3) Uani 0.38(5) 1 d PD A 2
H13D H 0.6040 0.2427 0.3032 0.062 Uiso 0.38(5) 1 calc PR A 2
H13E H 0.5748 0.0902 0.2952 0.062 Uiso 0.38(5) 1 calc PR A 2
H13F H 0.6788 0.1310 0.3046 0.062 Uiso 0.38(5) 1 calc PR A 2
C14A C 0.673(2) -0.0023(16) 0.3886(13) 0.039(3) Uani 0.38(5) 1 d PD A 2
H14D H 0.6299 -0.0684 0.3695 0.058 Uiso 0.38(5) 1 calc PR A 2
H14E H 0.6822 -0.0149 0.4268 0.058 Uiso 0.38(5) 1 calc PR A 2
H14F H 0.7307 -0.0126 0.3794 0.058 Uiso 0.38(5) 1 calc PR A 2
C15 C 0.32372(16) 0.3200(3) 0.33331(9) 0.0198(5) Uani 1 1 d . . .
H15 H 0.3421 0.3654 0.3061 0.024 Uiso 1 1 calc R . .
C16 C 0.18652(16) 0.4357(2) 0.30012(9) 0.0195(5) Uani 1 1 d . . .
H16 H 0.2253 0.5159 0.3012 0.023 Uiso 1 1 calc R . .
C17 C 0.10814(15) 0.4709(3) 0.32385(9) 0.0233(5) Uani 1 1 d . . .
H17A H 0.0879 0.5624 0.3133 0.028 Uiso 1 1 calc R . .
H17B H 0.0569 0.4105 0.3090 0.028 Uiso 1 1 calc R . .
C18 C 0.04909(19) 0.4769(3) 0.39990(11) 0.0320(6) Uani 1 1 d . . .
H18A H 0.0079 0.4032 0.3864 0.048 Uiso 1 1 calc R . .
H18B H 0.0197 0.5608 0.3866 0.048 Uiso 1 1 calc R . .
H18C H 0.0643 0.4770 0.4386 0.048 Uiso 1 1 calc R . .
C19 C 0.19843(18) 0.5631(3) 0.40673(10) 0.0317(6) Uani 1 1 d . . .
H19A H 0.1740 0.6512 0.3954 0.048 Uiso 1 1 calc R . .
H19B H 0.2544 0.5494 0.3959 0.048 Uiso 1 1 calc R . .
H19C H 0.2110 0.5564 0.4453 0.048 Uiso 1 1 calc R . .
C20 C 0.1335(2) -0.0422(3) 0.49533(13) 0.0456(8) Uani 1 1 d . . .
H20A H 0.1954 -0.0573 0.4928 0.068 Uiso 1 1 calc R . .
H20B H 0.0940 -0.1123 0.4762 0.068 Uiso 1 1 calc R . .
H20C H 0.1323 -0.0432 0.5326 0.068 Uiso 1 1 calc R . .
C21 C -0.0266(2) 0.1402(3) 0.47043(12) 0.0430(8) Uani 1 1 d . . .
H21A H -0.0623 0.0639 0.4537 0.065 Uiso 1 1 calc R . .
H21B H -0.0525 0.2217 0.4524 0.065 Uiso 1 1 calc R . .
H21C H -0.0275 0.1448 0.5077 0.065 Uiso 1 1 calc R . .
C22 C 0.1623(2) 0.2506(4) 0.51024(10) 0.0384(7) Uani 1 1 d . . .
H22A H 0.1368 0.3386 0.4997 0.058 Uiso 1 1 calc R . .
H22B H 0.2247 0.2474 0.5072 0.058 Uiso 1 1 calc R . .
H22C H 0.1614 0.2331 0.5469 0.058 Uiso 1 1 calc R . .
C23 C 0.08854(19) 0.0414(3) 0.29457(11) 0.0328(6) Uani 1 1 d . . .
H23A H 0.1322 -0.0315 0.3025 0.049 Uiso 1 1 calc R . .
H23B H 0.1200 0.1241 0.2909 0.049 Uiso 1 1 calc R . .
H23C H 0.0431 0.0227 0.2615 0.049 Uiso 1 1 calc R . .
C24 C 0.0004(2) -0.1137(3) 0.36513(13) 0.0436(8) Uani 1 1 d . . .
H24A H -0.0330 -0.1098 0.3923 0.065 Uiso 1 1 calc R . .
H24B H 0.0554 -0.1665 0.3781 0.065 Uiso 1 1 calc R . .
H24C H -0.0375 -0.1547 0.3331 0.065 Uiso 1 1 calc R . .
C25 C -0.07725(19) 0.1477(4) 0.32185(12) 0.0392(8) Uani 1 1 d . . .
H25A H -0.0650 0.2341 0.3081 0.059 Uiso 1 1 calc R . .
H25B H -0.1084 0.1605 0.3498 0.059 Uiso 1 1 calc R . .
H25C H -0.1154 0.0951 0.2932 0.059 Uiso 1 1 calc R . .
C26 C 0.15094(16) 0.3908(2) 0.24258(9) 0.0227(5) Uani 1 1 d . . .
H26A H 0.2016 0.3524 0.2304 0.027 Uiso 1 1 calc R . .
H26B H 0.1055 0.3200 0.2410 0.027 Uiso 1 1 calc R . .
C27 C 0.10820(17) 0.5016(3) 0.20508(10) 0.0285(6) Uani 1 1 d . . .
H27A H 0.0708 0.5569 0.2225 0.034 Uiso 1 1 calc R . .
H27B H 0.0674 0.4619 0.1731 0.034 Uiso 1 1 calc R . .
C28 C 0.2023(2) 0.5167(3) 0.12829(11) 0.0351(7) Uani 1 1 d . . .
H28A H 0.1454 0.5179 0.1006 0.053 Uiso 1 1 calc R . .
H28B H 0.2191 0.4249 0.1385 0.053 Uiso 1 1 calc R . .
H28C H 0.2500 0.5580 0.1149 0.053 Uiso 1 1 calc R . .
C29 C 0.10921(16) 0.2137(2) 0.07225(9) 0.0171(5) Uani 1 1 d . . .
C30 C 0.03002(15) 0.2646(3) 0.03617(8) 0.0165(4) Uani 1 1 d . . .
C31 C -0.04662(16) 0.2859(2) 0.05390(9) 0.0182(5) Uani 1 1 d . . .
H31 H -0.0981 0.3231 0.0299 0.022 Uiso 1 1 calc R . .
C32 C -0.05299(14) 0.2556(3) 0.10563(9) 0.0172(5) Uani 1 1 d . . .
C33 C 0.02154(15) 0.1994(2) 0.13870(9) 0.0179(5) Uani 1 1 d . . .
H33 H 0.0183 0.1723 0.1729 0.021 Uiso 1 1 calc R . .
C34 C 0.10345(14) 0.1800(2) 0.12407(8) 0.0159(5) Uani 1 1 d . . .
C35 C 0.02938(16) 0.2924(2) -0.02171(9) 0.0194(5) Uani 1 1 d . . .
C36 C 0.05132(17) 0.1643(3) -0.04701(9) 0.0235(5) Uani 1 1 d . . .
H36A H 0.0487 0.1805 -0.0843 0.035 Uiso 1 1 calc R . .
H36B H 0.0072 0.0959 -0.0445 0.035 Uiso 1 1 calc R . .
H36C H 0.1121 0.1343 -0.0285 0.035 Uiso 1 1 calc R . .
C37 C 0.09819(17) 0.4002(3) -0.02461(10) 0.0241(6) Uani 1 1 d . . .
H37A H 0.0834 0.4816 -0.0082 0.036 Uiso 1 1 calc R . .
H37B H 0.0963 0.4178 -0.0617 0.036 Uiso 1 1 calc R . .
H37C H 0.1589 0.3705 -0.0058 0.036 Uiso 1 1 calc R . .
C38 C -0.06303(16) 0.3391(3) -0.05470(9) 0.0247(6) Uani 1 1 d . . .
H38A H -0.0794 0.4219 -0.0399 0.037 Uiso 1 1 calc R . .
H38B H -0.1085 0.2713 -0.0541 0.037 Uiso 1 1 calc R . .
H38C H -0.0603 0.3542 -0.0912 0.037 Uiso 1 1 calc R . .
C39 C -0.14196(16) 0.2808(3) 0.12079(10) 0.0216(5) Uani 1 1 d . . .
C40 C -0.1701(2) 0.4253(3) 0.11128(13) 0.0359(7) Uani 1 1 d . . .
H40A H -0.1815 0.4456 0.0735 0.054 Uiso 1 1 calc R . .
H40B H -0.1217 0.4826 0.1314 0.054 Uiso 1 1 calc R . .
H40C H -0.2254 0.4408 0.1227 0.054 Uiso 1 1 calc R . .
C41 C -0.13295(18) 0.2489(4) 0.17923(10) 0.0360(7) Uani 1 1 d . . .
H41A H -0.1910 0.2641 0.1875 0.054 Uiso 1 1 calc R . .
H41B H -0.0868 0.3063 0.2014 0.054 Uiso 1 1 calc R . .
H41C H -0.1152 0.1559 0.1861 0.054 Uiso 1 1 calc R . .
C42 C -0.21498(17) 0.1914(3) 0.08734(11) 0.0332(7) Uani 1 1 d . . .
H42A H -0.2228 0.2117 0.0498 0.050 Uiso 1 1 calc R . .
H42B H -0.2721 0.2064 0.0968 0.050 Uiso 1 1 calc R . .
H42C H -0.1970 0.0984 0.0939 0.050 Uiso 1 1 calc R . .
C43 C 0.17309(16) 0.1112(2) 0.16195(9) 0.0175(5) Uani 1 1 d . . .
H43 H 0.1562 0.0692 0.1904 0.021 Uiso 1 1 calc R . .
C44 C 0.31558(17) -0.0018(2) 0.19203(9) 0.0204(5) Uani 1 1 d . . .
H44 H 0.3768 0.0378 0.2066 0.025 Uiso 1 1 calc R . .
C45 C 0.32269(16) -0.1045(2) 0.15003(9) 0.0223(5) Uani 1 1 d . . .
H45A H 0.3671 -0.1734 0.1665 0.027 Uiso 1 1 calc R . .
H45B H 0.2633 -0.1481 0.1364 0.027 Uiso 1 1 calc R . .
C46 C 0.31246(17) -0.1196(3) 0.05682(10) 0.0280(6) Uani 1 1 d . . .
H46A H 0.3321 -0.2121 0.0622 0.042 Uiso 1 1 calc R . .
H46B H 0.3333 -0.0818 0.0276 0.042 Uiso 1 1 calc R . .
H46C H 0.2463 -0.1156 0.0483 0.042 Uiso 1 1 calc R . .
C47 C 0.45044(16) -0.0438(3) 0.11598(11) 0.0290(6) Uani 1 1 d . . .
H47A H 0.4684 0.0040 0.0877 0.043 Uiso 1 1 calc R . .
H47B H 0.4721 -0.1355 0.1173 0.043 Uiso 1 1 calc R . .
H47C H 0.4769 -0.0004 0.1499 0.043 Uiso 1 1 calc R . .
C48 C 0.34238(19) 0.1923(3) -0.01449(10) 0.0313(6) Uani 1 1 d . . .
H48A H 0.2819 0.1799 -0.0091 0.047 Uiso 1 1 calc R . .
H48B H 0.3753 0.1081 -0.0086 0.047 Uiso 1 1 calc R . .
H48C H 0.3370 0.2226 -0.0507 0.047 Uiso 1 1 calc R . .
C49 C 0.3578(2) 0.4844(3) 0.00822(12) 0.0373(7) Uani 1 1 d . . .
H49A H 0.3982 0.5543 0.0267 0.056 Uiso 1 1 calc R . .
H49B H 0.2980 0.4952 0.0147 0.056 Uiso 1 1 calc R . .
H49C H 0.3525 0.4905 -0.0298 0.056 Uiso 1 1 calc R . .
C50 C 0.52426(19) 0.3166(4) 0.02680(11) 0.0385(7) Uani 1 1 d . . .
H50A H 0.5514 0.2298 0.0378 0.058 Uiso 1 1 calc R . .
H50B H 0.5593 0.3857 0.0494 0.058 Uiso 1 1 calc R . .
H50C H 0.5244 0.3331 -0.0101 0.058 Uiso 1 1 calc R . .
C51 C 0.41818(19) 0.3483(3) 0.20861(10) 0.0316(6) Uani 1 1 d . . .
H51A H 0.4089 0.2548 0.2160 0.047 Uiso 1 1 calc R . .
H51B H 0.3602 0.3951 0.2011 0.047 Uiso 1 1 calc R . .
H51C H 0.4602 0.3885 0.2394 0.047 Uiso 1 1 calc R . .
C52 C 0.58240(18) 0.2871(3) 0.17124(11) 0.0370(8) Uani 1 1 d . . .
H52A H 0.6127 0.2980 0.1428 0.055 Uiso 1 1 calc R . .
H52B H 0.5780 0.1926 0.1788 0.055 Uiso 1 1 calc R . .
H52C H 0.6173 0.3325 0.2031 0.055 Uiso 1 1 calc R . .
C53 C 0.4829(2) 0.5425(3) 0.14097(12) 0.0384(7) Uani 1 1 d . . .
H53A H 0.4242 0.5874 0.1324 0.058 Uiso 1 1 calc R . .
H53B H 0.5117 0.5554 0.1120 0.058 Uiso 1 1 calc R . .
H53C H 0.5215 0.5798 0.1736 0.058 Uiso 1 1 calc R . .
C54 C 0.28469(16) -0.0616(2) 0.23746(9) 0.0227(5) Uani 1 1 d . . .
H54A H 0.2276 -0.1104 0.2231 0.027 Uiso 1 1 calc R . .
H54B H 0.2720 0.0109 0.2600 0.027 Uiso 1 1 calc R . .
C55 C 0.35341(17) -0.1553(3) 0.27141(10) 0.0296(6) Uani 1 1 d . . .
H55A H 0.4099 -0.1059 0.2867 0.036 Uiso 1 1 calc R . .
H55B H 0.3675 -0.2264 0.2487 0.036 Uiso 1 1 calc R . .
C56 C 0.3286(2) -0.0936(3) 0.36991(10) 0.0388(7) Uani 1 1 d . . .
H56A H 0.2905 -0.0194 0.3533 0.058 Uiso 1 1 calc R . .
H56B H 0.3921 -0.0657 0.3797 0.058 Uiso 1 1 calc R . .
H56C H 0.3109 -0.1217 0.4016 0.058 Uiso 1 1 calc R . .
C80 C 0.6444(5) 0.8755(11) 0.2203(4) 0.124(5) Uani 0.507(4) 1 d PD B 1
H80A H 0.6774 0.8419 0.2550 0.186 Uiso 0.507(4) 1 calc PR B 1
H80B H 0.5835 0.8374 0.2106 0.186 Uiso 0.507(4) 1 calc PR B 1
H80C H 0.6402 0.9723 0.2216 0.186 Uiso 0.507(4) 1 calc PR B 1
C81 C 0.6949(3) 0.8360(16) 0.1788(4) 0.097(3) Uani 0.507(4) 1 d PD B 1
H81A H 0.6845 0.7411 0.1696 0.117 Uiso 0.507(4) 1 calc PR B 1
H81B H 0.6725 0.8890 0.1462 0.117 Uiso 0.507(4) 1 calc PR B 1
C82 C 0.7965(3) 0.8615(8) 0.2020(2) 0.079(2) Uani 0.507(4) 1 d PD B 1
H82A H 0.8084 0.9581 0.2046 0.094 Uiso 0.507(4) 1 calc PR B 1
H82B H 0.8163 0.8231 0.2380 0.094 Uiso 0.507(4) 1 calc PR B 1
C83 C 0.8490(4) 0.7972(8) 0.1657(3) 0.0724(19) Uani 0.507(4) 1 d PD B 1
H83A H 0.8250 0.8292 0.1290 0.087 Uiso 0.507(4) 1 calc PR B 1
H83B H 0.8419 0.6997 0.1659 0.087 Uiso 0.507(4) 1 calc PR B 1
C84 C 0.9497(3) 0.8343(13) 0.1859(4) 0.090(4) Uani 0.507(4) 1 d PD B 1
H84A H 0.9568 0.9302 0.1825 0.134 Uiso 0.507(4) 1 calc PR B 1
H84B H 0.9846 0.7877 0.1649 0.134 Uiso 0.507(4) 1 calc PR B 1
H84C H 0.9717 0.8086 0.2231 0.134 Uiso 0.507(4) 1 calc PR B 1
C90 C 0.5441(3) 0.5813(11) 0.3171(3) 0.051(3) Uani 0.509(3) 1 d PD C 3
H90A H 0.5469 0.4931 0.3331 0.077 Uiso 0.509(3) 1 calc PR C 3
H90B H 0.4899 0.5879 0.2876 0.077 Uiso 0.509(3) 1 calc PR C 3
H90C H 0.5418 0.6488 0.3436 0.077 Uiso 0.509(3) 1 calc PR C 3
C91 C 0.6286(3) 0.6035(8) 0.29673(18) 0.0503(13) Uani 0.509(3) 1 d PD C 3
H91A H 0.6228 0.6875 0.2765 0.060 Uiso 0.509(3) 1 calc PR C 3
H91B H 0.6354 0.5300 0.2730 0.060 Uiso 0.509(3) 1 calc PR C 3
C92 C 0.7117(3) 0.6096(7) 0.34462(18) 0.0516(13) Uani 0.509(3) 1 d PD C 3
H92A H 0.7060 0.6854 0.3676 0.062 Uiso 0.509(3) 1 calc PR C 3
H92B H 0.7160 0.5272 0.3656 0.062 Uiso 0.509(3) 1 calc PR C 3
C93 C 0.7968(3) 0.6259(7) 0.3243(3) 0.078(2) Uani 0.509(3) 1 d PD C 3
H93A H 0.7889 0.7011 0.2992 0.094 Uiso 0.509(3) 1 calc PR C 3
H93B H 0.8498 0.6446 0.3542 0.094 Uiso 0.509(3) 1 calc PR C 3
C94 C 0.8121(5) 0.4968(8) 0.2965(4) 0.075(2) Uani 0.509(3) 1 d PD C 3
H94A H 0.8098 0.4212 0.3195 0.112 Uiso 0.509(3) 1 calc PR C 3
H94B H 0.8713 0.4998 0.2887 0.112 Uiso 0.509(3) 1 calc PR C 3
H94C H 0.7648 0.4874 0.2634 0.112 Uiso 0.509(3) 1 calc PR C 3
C80A C 0.6861(8) 0.9270(10) 0.2130(5) 0.124(5) Uani 0.493(4) 1 d PD B 2
H80D H 0.7324 0.9336 0.2467 0.186 Uiso 0.493(4) 1 calc PR B 2
H80E H 0.6260 0.9278 0.2197 0.186 Uiso 0.493(4) 1 calc PR B 2
H80F H 0.6917 1.0024 0.1905 0.186 Uiso 0.493(4) 1 calc PR B 2
C81A C 0.6990(3) 0.7970(8) 0.1851(4) 0.097(3) Uani 0.493(4) 1 d PDU B 2
H81C H 0.6444 0.7779 0.1563 0.117 Uiso 0.493(4) 1 calc PR B 2
H81D H 0.7086 0.7225 0.2105 0.117 Uiso 0.493(4) 1 calc PR B 2
C82A C 0.7817(3) 0.8121(8) 0.1624(2) 0.079(2) Uani 0.493(4) 1 d PDU B 2
H82C H 0.7774 0.8960 0.1423 0.094 Uiso 0.493(4) 1 calc PR B 2
H82D H 0.7839 0.7377 0.1381 0.094 Uiso 0.493(4) 1 calc PR B 2
C83A C 0.8676(3) 0.8123(10) 0.2085(2) 0.0724(19) Uani 0.493(4) 1 d PD B 2
H83C H 0.8717 0.8992 0.2266 0.087 Uiso 0.493(4) 1 calc PR B 2
H83D H 0.8607 0.7437 0.2342 0.087 Uiso 0.493(4) 1 calc PR B 2
C84A C 0.9533(7) 0.7885(15) 0.1946(6) 0.090(4) Uani 0.493(4) 1 d P B 2
H84D H 0.9564 0.6955 0.1844 0.134 Uiso 0.493(4) 1 calc PR B 2
H84E H 1.0039 0.8084 0.2251 0.134 Uiso 0.493(4) 1 calc PR B 2
H84F H 0.9567 0.8458 0.1649 0.134 Uiso 0.493(4) 1 calc PR B 2
C90A C 0.5383(5) 0.6183(14) 0.3114(5) 0.051(3) Uani 0.491(3) 1 d P C 4
H90D H 0.5266 0.6235 0.2729 0.077 Uiso 0.491(3) 1 calc PR C 4
H90E H 0.5110 0.6947 0.3244 0.077 Uiso 0.491(3) 1 calc PR C 4
H90F H 0.5121 0.5364 0.3211 0.077 Uiso 0.491(3) 1 calc PR C 4
C91A C 0.6449(3) 0.6184(7) 0.3373(2) 0.0503(13) Uani 0.491(3) 1 d PD C 4
H91C H 0.6657 0.7107 0.3457 0.060 Uiso 0.491(3) 1 calc PR C 4
H91D H 0.6582 0.5678 0.3708 0.060 Uiso 0.491(3) 1 calc PR C 4
C92A C 0.6969(2) 0.5568(7) 0.3002(2) 0.0516(13) Uani 0.491(3) 1 d PD C 4
H92C H 0.6750 0.5946 0.2643 0.062 Uiso 0.491(3) 1 calc PR C 4
H92D H 0.6870 0.4598 0.2979 0.062 Uiso 0.491(3) 1 calc PR C 4
C93A C 0.7982(2) 0.5867(12) 0.3221(3) 0.078(2) Uani 0.491(3) 1 d PD C 4
H93C H 0.8221 0.5389 0.3558 0.094 Uiso 0.491(3) 1 calc PR C 4
H93D H 0.8074 0.6829 0.3289 0.094 Uiso 0.491(3) 1 calc PR C 4
C94A C 0.8484(4) 0.5417(9) 0.2811(3) 0.075(2) Uani 0.491(3) 1 d PD C 4
H94D H 0.8518 0.4447 0.2810 0.112 Uiso 0.491(3) 1 calc PR C 4
H94E H 0.9096 0.5787 0.2903 0.112 Uiso 0.491(3) 1 calc PR C 4
H94F H 0.8157 0.5731 0.2460 0.112 Uiso 0.491(3) 1 calc PR C 4
N1 N 0.23997(13) 0.3319(2) 0.33349(7) 0.0178(4) Uani 1 1 d . . .
N2 N 0.13198(14) 0.4614(2) 0.38212(8) 0.0221(4) Uani 1 1 d . . .
N3 N 0.10068(14) 0.1382(2) 0.40195(8) 0.0228(5) Uani 1 1 d . . .
N4 N 0.25650(13) 0.1012(2) 0.16093(7) 0.0172(4) Uani 1 1 d . . .
N5 N 0.35091(13) -0.0432(2) 0.10541(8) 0.0213(4) Uani 1 1 d . . .
N6 N 0.39804(13) 0.2856(2) 0.09582(7) 0.0187(4) Uani 1 1 d . . .
O1 O 0.31217(11) 0.23131(18) 0.43712(6) 0.0231(4) Uani 1 1 d . . .
O2 O 0.18327(10) 0.19670(18) 0.05686(6) 0.0196(4) Uani 1 1 d . . .
S1 S 0.18869(5) 0.60746(8) 0.18489(3) 0.03164(16) Uani 1 1 d . . .
S2 S 0.31470(5) -0.22964(8) 0.32419(2) 0.03216(16) Uani 1 1 d . . .
Si1 Si 0.09307(6) 0.12157(9) 0.46580(3) 0.02885(18) Uani 1 1 d . . .
Si2 Si 0.03191(5) 0.05864(8) 0.34948(3) 0.02428(16) Uani 1 1 d . . .
Si3 Si 0.40506(5) 0.31879(8) 0.03309(3) 0.02157(15) Uani 1 1 d . . .
Si4 Si 0.46619(5) 0.36041(8) 0.15031(3) 0.02136(15) Uani 1 1 d . . .
Zn1 Zn 0.191047(18) 0.26015(4) 0.392695(10) 0.01896(7) Uani 1 1 d . . .
Zn2 Zn 0.303868(17) 0.16617(4) 0.101108(10) 0.01662(7) Uani 1 1 d . . .

loop_
_atom_site_aniso_label
_atom_site_aniso_U_11
_atom_site_aniso_U_22
_atom_site_aniso_U_33
_atom_site_aniso_U_23
_atom_site_aniso_U_13
_atom_site_aniso_U_12
C1 0.0197(12) 0.0158(11) 0.0211(12) -0.0010(9) 0.0014(10) -0.0010(9)
C2 0.0244(13) 0.0165(11) 0.0192(11) -0.0001(10) 0.0018(9) -0.0036(11)
C3 0.0207(13) 0.0171(14) 0.0239(12) 0.0022(9) -0.0013(10) 0.0003(9)
C4 0.0222(12) 0.0214(12) 0.0263(12) -0.0014(11) 0.0055(10) -0.0021(12)
C5 0.0232(13) 0.0219(13) 0.0212(12) 0.0040(10) 0.0069(10) -0.0012(10)
C6 0.0203(12) 0.0181(13) 0.0185(11) 0.0016(10) 0.0048(9) -0.0009(10)
C7 0.0236(14) 0.0238(14) 0.0178(11) 0.0014(9) 0.0013(10) 0.0051(10)
C8 0.0383(16) 0.0244(14) 0.0238(13) 0.0010(11) 0.0081(11) -0.0007(12)
C9 0.0315(14) 0.0257(14) 0.0193(12) -0.0023(11) 0.0015(10) 0.0000(12)
C10 0.0301(15) 0.0319(16) 0.0184(12) 0.0007(11) -0.0025(10) 0.0062(12)
C11 0.0219(14) 0.0289(16) 0.0301(13) 0.0058(11) 0.0070(11) 0.0048(11)
C12 0.0274(16) 0.065(3) 0.063(2) -0.0113(18) 0.0142(15) -0.0095(16)
C13 0.033(7) 0.054(9) 0.041(2) 0.011(3) 0.018(3) 0.015(6)
C14 0.031(7) 0.037(2) 0.052(8) 0.006(3) 0.017(5) 0.012(3)
C13A 0.033(7) 0.054(9) 0.041(2) 0.011(3) 0.018(3) 0.015(6)
C14A 0.031(7) 0.037(2) 0.052(8) 0.006(3) 0.017(5) 0.012(3)
C15 0.0233(13) 0.0200(12) 0.0165(11) 0.0014(9) 0.0059(10) -0.0016(11)
C16 0.0201(12) 0.0162(12) 0.0202(12) 0.0023(9) 0.0015(10) 0.0007(9)
C17 0.0220(12) 0.0244(12) 0.0220(12) 0.0028(10) 0.0030(10) 0.0055(10)
C18 0.0321(15) 0.0294(15) 0.0382(15) 0.0019(12) 0.0156(12) 0.0073(12)
C19 0.0391(16) 0.0259(14) 0.0294(14) -0.0042(11) 0.0075(12) -0.0040(11)
C20 0.0481(19) 0.0434(19) 0.0427(18) 0.0195(15) 0.0072(15) -0.0016(16)
C21 0.0414(18) 0.054(2) 0.0408(16) 0.0088(15) 0.0238(14) -0.0002(15)
C22 0.0470(18) 0.0449(18) 0.0227(13) 0.0010(13) 0.0080(12) -0.0023(16)
C23 0.0340(15) 0.0323(15) 0.0344(15) -0.0074(12) 0.0131(12) -0.0078(13)
C24 0.0491(19) 0.0291(16) 0.053(2) 0.0011(14) 0.0140(15) -0.0136(14)
C25 0.0285(15) 0.048(2) 0.0381(16) -0.0070(15) 0.0026(12) 0.0013(14)
C26 0.0248(12) 0.0213(12) 0.0196(12) -0.0003(9) 0.0017(9) -0.0009(10)
C27 0.0281(13) 0.0299(14) 0.0253(13) 0.0042(11) 0.0026(10) 0.0029(11)
C28 0.0427(17) 0.0343(16) 0.0287(14) -0.0048(12) 0.0101(12) -0.0056(13)
C29 0.0191(12) 0.0155(11) 0.0173(11) -0.0047(9) 0.0061(9) -0.0039(9)
C30 0.0180(11) 0.0130(10) 0.0171(10) -0.0006(10) 0.0022(8) -0.0010(11)
C31 0.0168(12) 0.0159(13) 0.0200(11) -0.0011(9) 0.0015(9) -0.0006(9)
C32 0.0140(11) 0.0168(11) 0.0211(11) -0.0022(10) 0.0051(9) -0.0013(10)
C33 0.0199(12) 0.0180(12) 0.0166(11) -0.0021(9) 0.0065(9) -0.0017(9)
C34 0.0156(11) 0.0156(12) 0.0151(10) -0.0007(9) 0.0015(8) 0.0001(10)
C35 0.0211(13) 0.0201(13) 0.0160(11) 0.0007(9) 0.0030(9) 0.0004(9)
C36 0.0275(13) 0.0235(13) 0.0188(11) -0.0028(11) 0.0050(9) 0.0055(12)
C37 0.0259(14) 0.0233(13) 0.0239(13) 0.0059(10) 0.0079(10) 0.0002(11)
C38 0.0249(14) 0.0286(14) 0.0185(12) 0.0023(10) 0.0019(10) 0.0044(11)
C39 0.0162(12) 0.0230(14) 0.0270(12) -0.0006(10) 0.0080(10) 0.0003(10)
C40 0.0328(16) 0.0301(16) 0.0510(19) 0.0033(14) 0.0219(14) 0.0060(13)
C41 0.0229(14) 0.057(2) 0.0331(14) 0.0022(15) 0.0158(11) -0.0001(15)
C42 0.0204(13) 0.0363(17) 0.0453(16) -0.0093(14) 0.0131(12) -0.0034(12)
C43 0.0197(13) 0.0183(11) 0.0148(11) -0.0012(9) 0.0049(9) -0.0024(10)
C44 0.0187(12) 0.0185(12) 0.0219(12) 0.0021(9) 0.0013(9) 0.0019(10)
C45 0.0227(12) 0.0188(12) 0.0262(12) 0.0028(9) 0.0077(10) 0.0015(9)
C46 0.0298(13) 0.0278(14) 0.0290(13) -0.0058(11) 0.0121(11) -0.0066(11)
C47 0.0200(13) 0.0250(14) 0.0419(16) 0.0022(12) 0.0078(11) 0.0033(11)
C48 0.0368(15) 0.0359(17) 0.0219(12) 0.0021(11) 0.0091(11) -0.0002(13)
C49 0.0350(16) 0.0331(16) 0.0404(17) 0.0155(13) 0.0036(13) 0.0011(13)
C50 0.0309(15) 0.055(2) 0.0336(15) 0.0016(14) 0.0156(12) -0.0033(14)
C51 0.0333(15) 0.0367(16) 0.0234(13) -0.0025(12) 0.0050(11) -0.0081(13)
C52 0.0236(14) 0.048(2) 0.0350(15) -0.0008(14) 0.0000(11) 0.0012(13)
C53 0.0509(19) 0.0275(15) 0.0354(16) -0.0047(13) 0.0085(14) -0.0123(14)
C54 0.0236(12) 0.0206(12) 0.0228(12) 0.0042(9) 0.0040(10) 0.0005(9)
C55 0.0311(14) 0.0289(14) 0.0272(13) 0.0109(11) 0.0046(11) 0.0007(11)
C56 0.057(2) 0.0315(15) 0.0221(14) -0.0010(11) -0.0005(13) -0.0024(14)
C80 0.157(10) 0.041(6) 0.117(6) -0.024(6) -0.069(7) 0.028(6)
C81 0.090(4) 0.110(9) 0.079(4) 0.025(5) -0.003(3) -0.017(4)
C82 0.115(5) 0.050(4) 0.053(3) -0.017(3) -0.011(4) 0.022(4)
C83 0.113(6) 0.065(4) 0.048(3) 0.007(3) 0.038(4) -0.002(4)
C84 0.129(5) 0.055(9) 0.077(5) -0.042(6) 0.012(3) 0.004(4)
C90 0.060(3) 0.032(7) 0.067(3) -0.009(4) 0.025(2) -0.004(3)
C91 0.064(3) 0.049(3) 0.042(2) -0.012(2) 0.020(3) -0.001(3)
C92 0.072(4) 0.049(3) 0.040(2) 0.004(2) 0.023(3) 0.018(3)
C93 0.064(3) 0.043(6) 0.121(4) 0.029(4) 0.010(3) -0.010(3)
C94 0.056(5) 0.050(4) 0.109(6) 0.013(4) 0.004(4) 0.005(3)
C80A 0.157(10) 0.041(6) 0.117(6) -0.024(6) -0.069(7) 0.028(6)
C81A 0.090(4) 0.110(9) 0.079(4) 0.025(5) -0.003(3) -0.017(4)
C82A 0.115(5) 0.050(4) 0.053(3) -0.017(3) -0.011(4) 0.022(4)
C83A 0.113(6) 0.065(4) 0.048(3) 0.007(3) 0.038(4) -0.002(4)
C84A 0.129(5) 0.055(9) 0.077(5) -0.042(6) 0.012(3) 0.004(4)
C90A 0.060(3) 0.032(7) 0.067(3) -0.009(4) 0.025(2) -0.004(3)
C91A 0.064(3) 0.049(3) 0.042(2) -0.012(2) 0.020(3) -0.001(3)
C92A 0.072(4) 0.049(3) 0.040(2) 0.004(2) 0.023(3) 0.018(3)
C93A 0.064(3) 0.043(6) 0.121(4) 0.029(4) 0.010(3) -0.010(3)
C94A 0.056(5) 0.050(4) 0.109(6) 0.013(4) 0.004(4) 0.005(3)
N1 0.0193(11) 0.0171(10) 0.0168(9) 0.0006(8) 0.0042(8) -0.0003(9)
N2 0.0254(11) 0.0191(10) 0.0224(10) -0.0010(8) 0.0072(9) 0.0018(9)
N3 0.0203(11) 0.0203(13) 0.0285(11) 0.0037(9) 0.0076(9) 0.0002(8)
N4 0.0194(11) 0.0166(10) 0.0152(9) 0.0001(8) 0.0039(8) 0.0009(9)
N5 0.0185(10) 0.0210(11) 0.0247(11) 0.0012(8) 0.0062(8) 0.0010(8)
N6 0.0197(11) 0.0196(12) 0.0180(9) 0.0008(8) 0.0071(8) -0.0029(8)
O1 0.0202(9) 0.0304(11) 0.0176(8) 0.0027(7) 0.0030(7) 0.0004(7)
O2 0.0142(8) 0.0259(10) 0.0193(8) 0.0033(7) 0.0055(6) 0.0040(7)
S1 0.0469(4) 0.0218(3) 0.0246(3) 0.0002(3) 0.0062(3) -0.0058(3)
S2 0.0510(4) 0.0217(3) 0.0212(3) 0.0030(3) 0.0048(3) -0.0060(3)
Si1 0.0308(4) 0.0311(4) 0.0269(4) 0.0079(3) 0.0116(3) 0.0008(3)
Si2 0.0234(4) 0.0212(4) 0.0294(4) 0.0006(3) 0.0089(3) -0.0030(3)
Si3 0.0203(4) 0.0246(4) 0.0215(3) 0.0056(3) 0.0083(3) 0.0003(3)
Si4 0.0211(4) 0.0208(4) 0.0224(3) -0.0004(3) 0.0060(3) -0.0034(3)
Zn1 0.01925(15) 0.01861(14) 0.01938(13) 0.00195(11) 0.00564(11) -0.00015(12)
Zn2 0.01517(13) 0.01668(13) 0.01870(13) 0.00208(11) 0.00562(10) 0.00110(11)

loop_
_atom_type_symbol
_atom_type_description
_atom_type_scat_dispersion_real
_atom_type_scat_dispersion_imag
_atom_type_scat_source
C C 0.0033 0.0016 'International Tables Vol C Tables 4.2.6.8 and 6.1.1.4'
H H 0.0000 0.0000 'International Tables Vol C Tables 4.2.6.8 and 6.1.1.4'
N N 0.0061 0.0033 'International Tables Vol C Tables 4.2.6.8 and 6.1.1.4'
O O 0.0106 0.0060 'International Tables Vol C Tables 4.2.6.8 and 6.1.1.4'
Si Si 0.0817 0.0704 'International Tables Vol C Tables 4.2.6.8 and 6.1.1.4'
S S 0.1246 0.1234 'International Tables Vol C Tables 4.2.6.8 and 6.1.1.4'
Zn Zn 0.2839 1.4301 'International Tables Vol C Tables 4.2.6.8 and 6.1.1.4'

loop_
_geom_angle_atom_site_label_1
_geom_angle_atom_site_label_2
_geom_angle_atom_site_label_3
_geom_angle
_geom_angle_site_symmetry_1
_geom_angle_site_symmetry_3
_geom_angle_publ_flag
O1 C1 C6 122.7(2) . . ?
O1 C1 C2 120.4(2) . . ?
C6 C1 C2 116.8(2) . . ?
C3 C2 C1 118.7(2) . . ?
C3 C2 C7 122.0(2) . . ?
C1 C2 C7 119.3(2) . . ?
C2 C3 C4 125.3(2) . . ?
C2 C3 H3 117.4 . . ?
C4 C3 H3 117.4 . . ?
C5 C4 C3 116.1(2) . . ?
C5 C4 C11 124.0(2) . . ?
C3 C4 C11 119.8(2) . . ?
C4 C5 C6 122.3(2) . . ?
C4 C5 H5 118.8 . . ?
C6 C5 H5 118.8 . . ?
C5 C6 C1 120.6(2) . . ?
C5 C6 C15 116.4(2) . . ?
C1 C6 C15 122.5(2) . . ?
C8 C7 C9 110.4(2) . . ?
C8 C7 C2 110.4(2) . . ?
C9 C7 C2 109.7(2) . . ?
C8 C7 C10 108.1(2) . . ?
C9 C7 C10 106.9(2) . . ?
C2 C7 C10 111.3(2) . . ?
C7 C8 H8A 109.5 . . ?
C7 C8 H8B 109.5 . . ?
H8A C8 H8B 109.5 . . ?
C7 C8 H8C 109.5 . . ?
H8A C8 H8C 109.5 . . ?
H8B C8 H8C 109.5 . . ?
C7 C9 H9A 109.5 . . ?
C7 C9 H9B 109.5 . . ?
H9A C9 H9B 109.5 . . ?
C7 C9 H9C 109.5 . . ?
H9A C9 H9C 109.5 . . ?
H9B C9 H9C 109.5 . . ?
C7 C10 H10A 109.5 . . ?
C7 C10 H10B 109.5 . . ?
H10A C10 H10B 109.5 . . ?
C7 C10 H10C 109.5 . . ?
H10A C10 H10C 109.5 . . ?
H10B C10 H10C 109.5 . . ?
C14 C11 C13A 97.3(16) . . ?
C14 C11 C14A 14.6(11) . . ?
C13A C11 C14A 108(2) . . ?
C14 C11 C4 108.7(9) . . ?
C13A C11 C4 110(2) . . ?
C14A C11 C4 113.2(15) . . ?
C14 C11 C12 114.7(9) . . ?
C13A C11 C12 116.0(16) . . ?
C14A C11 C12 100.4(11) . . ?
C4 C11 C12 109.4(2) . . ?
C14 C11 C13 107.8(11) . . ?
C13A C11 C13 12.9(19) . . ?
C14A C11 C13 116.2(17) . . ?
C4 C11 C13 112.2(12) . . ?
C12 C11 C13 104.1(11) . . ?
C11 C12 H12A 109.5 . . ?
C11 C12 H12B 109.5 . . ?
H12A C12 H12B 109.5 . . ?
C11 C12 H12C 109.5 . . ?
H12A C12 H12C 109.5 . . ?
H12B C12 H12C 109.5 . . ?
C11 C13 H13A 109.5 . . ?
C11 C13 H13B 109.5 . . ?
C11 C13 H13C 109.5 . . ?
C11 C14 H14A 109.5 . . ?
C11 C14 H14B 109.5 . . ?
C11 C14 H14C 109.5 . . ?
C11 C13A H13D 109.5 . . ?
C11 C13A H13E 109.5 . . ?
H13D C13A H13E 109.5 . . ?
C11 C13A H13F 109.5 . . ?
H13D C13A H13F 109.5 . . ?
H13E C13A H13F 109.5 . . ?
C11 C14A H14D 109.5 . . ?
C11 C14A H14E 109.5 . . ?
H14D C14A H14E 109.5 . . ?
C11 C14A H14F 109.5 . . ?
H14D C14A H14F 109.5 . . ?
H14E C14A H14F 109.5 . . ?
N1 C15 C6 127.0(2) . . ?
N1 C15 H15 116.5 . . ?
C6 C15 H15 116.5 . . ?
N1 C16 C17 107.37(19) . . ?
N1 C16 C26 112.1(2) . . ?
C17 C16 C26 110.55(19) . . ?
N1 C16 H16 108.9 . . ?
C17 C16 H16 108.9 . . ?
C26 C16 H16 108.9 . . ?
N2 C17 C16 113.21(19) . . ?
N2 C17 H17A 108.9 . . ?
C16 C17 H17A 108.9 . . ?
N2 C17 H17B 108.9 . . ?
C16 C17 H17B 108.9 . . ?
H17A C17 H17B 107.7 . . ?
N2 C18 H18A 109.5 . . ?
N2 C18 H18B 109.5 . . ?
H18A C18 H18B 109.5 . . ?
N2 C18 H18C 109.5 . . ?
H18A C18 H18C 109.5 . . ?
H18B C18 H18C 109.5 . . ?
N2 C19 H19A 109.5 . . ?
N2 C19 H19B 109.5 . . ?
H19A C19 H19B 109.5 . . ?
N2 C19 H19C 109.5 . . ?
H19A C19 H19C 109.5 . . ?
H19B C19 H19C 109.5 . . ?
Si1 C20 H20A 109.5 . . ?
Si1 C20 H20B 109.5 . . ?
H20A C20 H20B 109.5 . . ?
Si1 C20 H20C 109.5 . . ?
H20A C20 H20C 109.5 . . ?
H20B C20 H20C 109.5 . . ?
Si1 C21 H21A 109.5 . . ?
Si1 C21 H21B 109.5 . . ?
H21A C21 H21B 109.5 . . ?
Si1 C21 H21C 109.5 . . ?
H21A C21 H21C 109.5 . . ?
H21B C21 H21C 109.5 . . ?
Si1 C22 H22A 109.5 . . ?
Si1 C22 H22B 109.5 . . ?
H22A C22 H22B 109.5 . . ?
Si1 C22 H22C 109.5 . . ?
H22A C22 H22C 109.5 . . ?
H22B C22 H22C 109.5 . . ?
Si2 C23 H23A 109.5 . . ?
Si2 C23 H23B 109.5 . . ?
H23A C23 H23B 109.5 . . ?
Si2 C23 H23C 109.5 . . ?
H23A C23 H23C 109.5 . . ?
H23B C23 H23C 109.5 . . ?
Si2 C24 H24A 109.5 . . ?
Si2 C24 H24B 109.5 . . ?
H24A C24 H24B 109.5 . . ?
Si2 C24 H24C 109.5 . . ?
H24A C24 H24C 109.5 . . ?
H24B C24 H24C 109.5 . . ?
Si2 C25 H25A 109.5 . . ?
Si2 C25 H25B 109.5 . . ?
H25A C25 H25B 109.5 . . ?
Si2 C25 H25C 109.5 . . ?
H25A C25 H25C 109.5 . . ?
H25B C25 H25C 109.5 . . ?
C27 C26 C16 113.7(2) . . ?
C27 C26 H26A 108.8 . . ?
C16 C26 H26A 108.8 . . ?
C27 C26 H26B 108.8 . . ?
C16 C26 H26B 108.8 . . ?
H26A C26 H26B 107.7 . . ?
C26 C27 S1 114.23(18) . . ?
C26 C27 H27A 108.7 . . ?
S1 C27 H27A 108.7 . . ?
C26 C27 H27B 108.7 . . ?
S1 C27 H27B 108.7 . . ?
H27A C27 H27B 107.6 . . ?
S1 C28 H28A 109.5 . . ?
S1 C28 H28B 109.5 . . ?
H28A C28 H28B 109.5 . . ?
S1 C28 H28C 109.5 . . ?
H28A C28 H28C 109.5 . . ?
H28B C28 H28C 109.5 . . ?
O2 C29 C34 122.3(2) . . ?
O2 C29 C30 119.9(2) . . ?
C34 C29 C30 117.8(2) . . ?
C31 C30 C29 118.8(2) . . ?
C31 C30 C35 120.7(2) . . ?
C29 C30 C35 120.4(2) . . ?
C30 C31 C32 124.1(2) . . ?
C30 C31 H31 118.0 . . ?
C32 C31 H31 118.0 . . ?
C33 C32 C31 116.3(2) . . ?
C33 C32 C39 123.9(2) . . ?
C31 C32 C39 119.7(2) . . ?
C32 C33 C34 122.7(2) . . ?
C32 C33 H33 118.7 . . ?
C34 C33 H33 118.7 . . ?
C33 C34 C29 120.1(2) . . ?
C33 C34 C43 115.6(2) . . ?
C29 C34 C43 123.8(2) . . ?
C38 C35 C36 106.88(19) . . ?
C38 C35 C37 107.5(2) . . ?
C36 C35 C37 110.4(2) . . ?
C38 C35 C30 112.5(2) . . ?
C36 C35 C30 109.1(2) . . ?
C37 C35 C30 110.42(19) . . ?
C35 C36 H36A 109.5 . . ?
C35 C36 H36B 109.5 . . ?
H36A C36 H36B 109.5 . . ?
C35 C36 H36C 109.5 . . ?
H36A C36 H36C 109.5 . . ?
H36B C36 H36C 109.5 . . ?
C35 C37 H37A 109.5 . . ?
C35 C37 H37B 109.5 . . ?
H37A C37 H37B 109.5 . . ?
C35 C37 H37C 109.5 . . ?
H37A C37 H37C 109.5 . . ?
H37B C37 H37C 109.5 . . ?
C35 C38 H38A 109.5 . . ?
C35 C38 H38B 109.5 . . ?
H38A C38 H38B 109.5 . . ?
C35 C38 H38C 109.5 . . ?
H38A C38 H38C 109.5 . . ?
H38B C38 H38C 109.5 . . ?
C40 C39 C42 109.7(2) . . ?
C40 C39 C41 108.2(2) . . ?
C42 C39 C41 108.2(2) . . ?
C40 C39 C32 110.5(2) . . ?
C42 C39 C32 108.8(2) . . ?
C41 C39 C32 111.4(2) . . ?
C39 C40 H40A 109.5 . . ?
C39 C40 H40B 109.5 . . ?
H40A C40 H40B 109.5 . . ?
C39 C40 H40C 109.5 . . ?
H40A C40 H40C 109.5 . . ?
H40B C40 H40C 109.5 . . ?
C39 C41 H41A 109.5 . . ?
C39 C41 H41B 109.5 . . ?
H41A C41 H41B 109.5 . . ?
C39 C41 H41C 109.5 . . ?
H41A C41 H41C 109.5 . . ?
H41B C41 H41C 109.5 . . ?
C39 C42 H42A 109.5 . . ?
C39 C42 H42B 109.5 . . ?
H42A C42 H42B 109.5 . . ?
C39 C42 H42C 109.5 . . ?
H42A C42 H42C 109.5 . . ?
H42B C42 H42C 109.5 . . ?
N4 C43 C34 126.0(2) . . ?
N4 C43 H43 117.0 . . ?
C34 C43 H43 117.0 . . ?
N4 C44 C54 116.2(2) . . ?
N4 C44 C45 103.08(19) . . ?
C54 C44 C45 112.9(2) . . ?
N4 C44 H44 108.1 . . ?
C54 C44 H44 108.1 . . ?
C45 C44 H44 108.1 . . ?
N5 C45 C44 111.9(2) . . ?
N5 C45 H45A 109.2 . . ?
C44 C45 H45A 109.2 . . ?
N5 C45 H45B 109.2 . . ?
C44 C45 H45B 109.2 . . ?
H45A C45 H45B 107.9 . . ?
N5 C46 H46A 109.5 . . ?
N5 C46 H46B 109.5 . . ?
H46A C46 H46B 109.5 . . ?
N5 C46 H46C 109.5 . . ?
H46A C46 H46C 109.5 . . ?
H46B C46 H46C 109.5 . . ?
N5 C47 H47A 109.5 . . ?
N5 C47 H47B 109.5 . . ?
H47A C47 H47B 109.5 . . ?
N5 C47 H47C 109.5 . . ?
H47A C47 H47C 109.5 . . ?
H47B C47 H47C 109.5 . . ?
Si3 C48 H48A 109.5 . . ?
Si3 C48 H48B 109.5 . . ?
H48A C48 H48B 109.5 . . ?
Si3 C48 H48C 109.5 . . ?
H48A C48 H48C 109.5 . . ?
H48B C48 H48C 109.5 . . ?
Si3 C49 H49A 109.5 . . ?
Si3 C49 H49B 109.5 . . ?
H49A C49 H49B 109.5 . . ?
Si3 C49 H49C 109.5 . . ?
H49A C49 H49C 109.5 . . ?
H49B C49 H49C 109.5 . . ?
Si3 C50 H50A 109.5 . . ?
Si3 C50 H50B 109.5 . . ?
H50A C50 H50B 109.5 . . ?
Si3 C50 H50C 109.5 . . ?
H50A C50 H50C 109.5 . . ?
H50B C50 H50C 109.5 . . ?
Si4 C51 H51A 109.5 . . ?
Si4 C51 H51B 109.5 . . ?
H51A C51 H51B 109.5 . . ?
Si4 C51 H51C 109.5 . . ?
H51A C51 H51C 109.5 . . ?
H51B C51 H51C 109.5 . . ?
Si4 C52 H52A 109.5 . . ?
Si4 C52 H52B 109.5 . . ?
H52A C52 H52B 109.5 . . ?
Si4 C52 H52C 109.5 . . ?
H52A C52 H52C 109.5 . . ?
H52B C52 H52C 109.5 . . ?
Si4 C53 H53A 109.5 . . ?
Si4 C53 H53B 109.5 . . ?
H53A C53 H53B 109.5 . . ?
Si4 C53 H53C 109.5 . . ?
H53A C53 H53C 109.5 . . ?
H53B C53 H53C 109.5 . . ?
C44 C54 C55 113.5(2) . . ?
C44 C54 H54A 108.9 . . ?
C55 C54 H54A 108.9 . . ?
C44 C54 H54B 108.9 . . ?
C55 C54 H54B 108.9 . . ?
H54A C54 H54B 107.7 . . ?
C54 C55 S2 113.11(18) . . ?
C54 C55 H55A 109.0 . . ?
S2 C55 H55A 109.0 . . ?
C54 C55 H55B 109.0 . . ?
S2 C55 H55B 109.0 . . ?
H55A C55 H55B 107.8 . . ?
S2 C56 H56A 109.5 . . ?
S2 C56 H56B 109.5 . . ?
H56A C56 H56B 109.5 . . ?
S2 C56 H56C 109.5 . . ?
H56A C56 H56C 109.5 . . ?
H56B C56 H56C 109.5 . . ?
C82 C81 C80 108.55(10) . . ?
C82 C81 H81A 110.0 . . ?
C80 C81 H81A 110.0 . . ?
C82 C81 H81B 110.0 . . ?
C80 C81 H81B 110.0 . . ?
H81A C81 H81B 108.4 . . ?
C83 C82 C81 108.71(10) . . ?
C83 C82 H82A 109.9 . . ?
C81 C82 H82A 109.9 . . ?
C83 C82 H82B 109.9 . . ?
C81 C82 H82B 109.9 . . ?
H82A C82 H82B 108.3 . . ?
C82 C83 C84 108.76(10) . . ?
C82 C83 H83A 109.9 . . ?
C84 C83 H83A 109.9 . . ?
C82 C83 H83B 109.9 . . ?
C84 C83 H83B 109.9 . . ?
H83A C83 H83B 108.3 . . ?
C90 C91 C92 108.37(10) . . ?
C90 C91 H91A 110.0 . . ?
C92 C91 H91A 110.0 . . ?
C90 C91 H91B 110.0 . . ?
C92 C91 H91B 110.0 . . ?
H91A C91 H91B 108.4 . . ?
C93 C92 C91 108.53(10) . . ?
C93 C92 H92A 110.0 . . ?
C91 C92 H92A 110.0 . . ?
C93 C92 H92B 110.0 . . ?
C91 C92 H92B 110.0 . . ?
H92A C92 H92B 108.4 . . ?
C94 C93 C92 108.59(10) . . ?
C94 C93 H93A 110.0 . . ?
C92 C93 H93A 110.0 . . ?
C94 C93 H93B 110.0 . . ?
C92 C93 H93B 110.0 . . ?
H93A C93 H93B 108.4 . . ?
C81A C80A H80D 109.5 . . ?
C81A C80A H80E 109.5 . . ?
H80D C80A H80E 109.5 . . ?
C81A C80A H80F 109.5 . . ?
H80D C80A H80F 109.5 . . ?
H80E C80A H80F 109.5 . . ?
C80A C81A C82A 108.58(10) . . ?
C80A C81A H81C 110.0 . . ?
C82A C81A H81C 110.0 . . ?
C80A C81A H81D 110.0 . . ?
C82A C81A H81D 110.0 . . ?
H81C C81A H81D 108.4 . . ?
C81A C82A C83A 108.55(11) . . ?
C81A C82A H82C 110.0 . . ?
C83A C82A H82C 110.0 . . ?
C81A C82A H82D 110.0 . . ?
C83A C82A H82D 110.0 . . ?
H82C C82A H82D 108.4 . . ?
C84A C83A C82A 116.2(9) . . ?
C84A C83A H83C 108.2 . . ?
C82A C83A H83C 108.2 . . ?
C84A C83A H83D 108.2 . . ?
C82A C83A H83D 108.2 . . ?
H83C C83A H83D 107.4 . . ?
C83A C84A H84D 109.5 . . ?
C83A C84A H84E 109.5 . . ?
H84D C84A H84E 109.5 . . ?
C83A C84A H84F 109.5 . . ?
H84D C84A H84F 109.5 . . ?
H84E C84A H84F 109.5 . . ?
C92A C91A C90A 111.7(6) . . ?
C92A C91A H91C 109.3 . . ?
C90A C91A H91C 109.3 . . ?
C92A C91A H91D 109.3 . . ?
C90A C91A H91D 109.3 . . ?
H91C C91A H91D 107.9 . . ?
C91A C92A C93A 108.80(10) . . ?
C91A C92A H92C 109.9 . . ?
C93A C92A H92C 109.9 . . ?
C91A C92A H92D 109.9 . . ?
C93A C92A H92D 109.9 . . ?
H92C C92A H92D 108.3 . . ?
C92A C93A C94A 108.59(10) . . ?
C92A C93A H93C 110.0 . . ?
C94A C93A H93C 110.0 . . ?
C92A C93A H93D 110.0 . . ?
C94A C93A H93D 110.0 . . ?
H93C C93A H93D 108.4 . . ?
C15 N1 C16 117.8(2) . . ?
C15 N1 Zn1 122.36(16) . . ?
C16 N1 Zn1 116.82(16) . . ?
C18 N2 C19 110.1(2) . . ?
C18 N2 C17 108.48(19) . . ?
C19 N2 C17 111.5(2) . . ?
C18 N2 Zn1 114.65(17) . . ?
C19 N2 Zn1 111.78(16) . . ?
C17 N2 Zn1 99.96(14) . . ?
Si2 N3 Si1 123.91(13) . . ?
Si2 N3 Zn1 121.22(12) . . ?
Si1 N3 Zn1 114.83(11) . . ?
C43 N4 C44 120.9(2) . . ?
C43 N4 Zn2 123.54(16) . . ?
C44 N4 Zn2 111.61(16) . . ?
C46 N5 C47 108.8(2) . . ?
C46 N5 C45 109.29(19) . . ?
C47 N5 C45 110.32(19) . . ?
C46 N5 Zn2 113.60(15) . . ?
C47 N5 Zn2 108.56(16) . . ?
C45 N5 Zn2 106.21(14) . . ?
Si3 N6 Si4 122.66(12) . . ?
Si3 N6 Zn2 115.44(10) . . ?
Si4 N6 Zn2 121.80(11) . . ?
C1 O1 Zn1 127.00(15) . . ?
C29 O2 Zn2 127.26(14) . . ?
C28 S1 C27 99.97(14) . . ?
C56 S2 C55 100.80(14) . . ?
N3 Si1 C20 113.16(14) . . ?
N3 Si1 C21 111.49(12) . . ?
C20 Si1 C21 106.73(15) . . ?
N3 Si1 C22 111.49(12) . . ?
C20 Si1 C22 106.46(15) . . ?
C21 Si1 C22 107.13(15) . . ?
N3 Si2 C23 110.60(12) . . ?
N3 Si2 C25 113.01(13) . . ?
C23 Si2 C25 107.01(14) . . ?
N3 Si2 C24 113.63(13) . . ?
C23 Si2 C24 106.15(15) . . ?
C25 Si2 C24 105.96(16) . . ?
N6 Si3 C48 111.03(12) . . ?
N6 Si3 C49 113.32(13) . . ?
C48 Si3 C49 106.98(13) . . ?
N6 Si3 C50 112.74(12) . . ?
C48 Si3 C50 106.15(14) . . ?
C49 Si3 C50 106.14(15) . . ?
N6 Si4 C51 111.72(12) . . ?
N6 Si4 C52 113.50(12) . . ?
C51 Si4 C52 106.28(13) . . ?
N6 Si4 C53 113.39(12) . . ?
C51 Si4 C53 105.48(14) . . ?
C52 Si4 C53 105.83(15) . . ?
N3 Zn1 O1 116.01(9) . . ?
N3 Zn1 N1 138.63(9) . . ?
O1 Zn1 N1 91.58(8) . . ?
N3 Zn1 N2 108.68(9) . . ?
O1 Zn1 N2 120.65(8) . . ?
N1 Zn1 N2 78.21(8) . . ?
N6 Zn2 O2 118.54(8) . . ?
N6 Zn2 N4 134.15(8) . . ?
O2 Zn2 N4 92.19(8) . . ?
N6 Zn2 N5 111.19(9) . . ?
O2 Zn2 N5 115.33(7) . . ?
N4 Zn2 N5 80.05(8) . . ?

loop_
_geom_bond_atom_site_label_1
_geom_bond_atom_site_label_2
_geom_bond_distance
_geom_bond_site_symmetry_2
_geom_bond_publ_flag
C1 O1 1.299(3) . ?
C1 C6 1.430(3) . ?
C1 C2 1.442(3) . ?
C2 C3 1.364(4) . ?
C2 C7 1.540(3) . ?
C3 C4 1.410(3) . ?
C3 H3 0.9500 . ?
C4 C5 1.364(3) . ?
C4 C11 1.532(4) . ?
C5 C6 1.415(3) . ?
C5 H5 0.9500 . ?
C6 C15 1.435(3) . ?
C7 C8 1.532(4) . ?
C7 C9 1.537(4) . ?
C7 C10 1.544(3) . ?
C8 H8A 0.9800 . ?
C8 H8B 0.9800 . ?
C8 H8C 0.9800 . ?
C9 H9A 0.9800 . ?
C9 H9B 0.9800 . ?
C9 H9C 0.9800 . ?
C10 H10A 0.9800 . ?
C10 H10B 0.9800 . ?
C10 H10C 0.9800 . ?
C11 C14 1.522(8) . ?
C11 C13A 1.527(13) . ?
C11 C14A 1.528(13) . ?
C11 C12 1.533(4) . ?
C11 C13 1.535(9) . ?
C12 H12A 0.9800 . ?
C12 H12B 0.9800 . ?
C12 H12C 0.9800 . ?
C13 H13A 0.9800 . ?
C13 H13B 0.9800 . ?
C13 H13C 0.9800 . ?
C14 H14A 0.9800 . ?
C14 H14B 0.9800 . ?
C14 H14C 0.9800 . ?
C13A H13D 0.9800 . ?
C13A H13E 0.9800 . ?
C13A H13F 0.9800 . ?
C14A H14D 0.9800 . ?
C14A H14E 0.9800 . ?
C14A H14F 0.9800 . ?
C15 N1 1.290(3) . ?
C15 H15 0.9500 . ?
C16 N1 1.471(3) . ?
C16 C17 1.529(3) . ?
C16 C26 1.533(3) . ?
C16 H16 1.0000 . ?
C17 N2 1.478(3) . ?
C17 H17A 0.9900 . ?
C17 H17B 0.9900 . ?
C18 N2 1.469(3) . ?
C18 H18A 0.9800 . ?
C18 H18B 0.9800 . ?
C18 H18C 0.9800 . ?
C19 N2 1.472(3) . ?
C19 H19A 0.9800 . ?
C19 H19B 0.9800 . ?
C19 H19C 0.9800 . ?
C20 Si1 1.861(3) . ?
C20 H20A 0.9800 . ?
C20 H20B 0.9800 . ?
C20 H20C 0.9800 . ?
C21 Si1 1.877(3) . ?
C21 H21A 0.9800 . ?
C21 H21B 0.9800 . ?
C21 H21C 0.9800 . ?
C22 Si1 1.881(3) . ?
C22 H22A 0.9800 . ?
C22 H22B 0.9800 . ?
C22 H22C 0.9800 . ?
C23 Si2 1.869(3) . ?
C23 H23A 0.9800 . ?
C23 H23B 0.9800 . ?
C23 H23C 0.9800 . ?
C24 Si2 1.878(3) . ?
C24 H24A 0.9800 . ?
C24 H24B 0.9800 . ?
C24 H24C 0.9800 . ?
C25 Si2 1.871(3) . ?
C25 H25A 0.9800 . ?
C25 H25B 0.9800 . ?
C25 H25C 0.9800 . ?
C26 C27 1.521(3) . ?
C26 H26A 0.9900 . ?
C26 H26B 0.9900 . ?
C27 S1 1.810(3) . ?
C27 H27A 0.9900 . ?
C27 H27B 0.9900 . ?
C28 S1 1.800(3) . ?
C28 H28A 0.9800 . ?
C28 H28B 0.9800 . ?
C28 H28C 0.9800 . ?
C29 O2 1.309(3) . ?
C29 C34 1.424(3) . ?
C29 C30 1.427(3) . ?
C30 C31 1.386(3) . ?
C30 C35 1.539(3) . ?
C31 C32 1.417(3) . ?
C31 H31 0.9500 . ?
C32 C33 1.365(3) . ?
C32 C39 1.535(3) . ?
C33 C34 1.417(3) . ?
C33 H33 0.9500 . ?
C34 C43 1.434(3) . ?
C35 C38 1.530(3) . ?
C35 C36 1.528(4) . ?
C35 C37 1.530(3) . ?
C36 H36A 0.9800 . ?
C36 H36B 0.9800 . ?
C36 H36C 0.9800 . ?
C37 H37A 0.9800 . ?
C37 H37B 0.9800 . ?
C37 H37C 0.9800 . ?
C38 H38A 0.9800 . ?
C38 H38B 0.9800 . ?
C38 H38C 0.9800 . ?
C39 C40 1.523(4) . ?
C39 C42 1.525(4) . ?
C39 C41 1.535(4) . ?
C40 H40A 0.9800 . ?
C40 H40B 0.9800 . ?
C40 H40C 0.9800 . ?
C41 H41A 0.9800 . ?
C41 H41B 0.9800 . ?
C41 H41C 0.9800 . ?
C42 H42A 0.9800 . ?
C42 H42B 0.9800 . ?
C42 H42C 0.9800 . ?
C43 N4 1.288(3) . ?
C43 H43 0.9500 . ?
C44 N4 1.477(3) . ?
C44 C54 1.515(3) . ?
C44 C45 1.535(3) . ?
C44 H44 1.0000 . ?
C45 N5 1.481(3) . ?
C45 H45A 0.9900 . ?
C45 H45B 0.9900 . ?
C46 N5 1.474(3) . ?
C46 H46A 0.9800 . ?
C46 H46B 0.9800 . ?
C46 H46C 0.9800 . ?
C47 N5 1.477(3) . ?
C47 H47A 0.9800 . ?
C47 H47B 0.9800 . ?
C47 H47C 0.9800 . ?
C48 Si3 1.867(3) . ?
C48 H48A 0.9800 . ?
C48 H48B 0.9800 . ?
C48 H48C 0.9800 . ?
C49 Si3 1.870(3) . ?
C49 H49A 0.9800 . ?
C49 H49B 0.9800 . ?
C49 H49C 0.9800 . ?
C50 Si3 1.875(3) . ?
C50 H50A 0.9800 . ?
C50 H50B 0.9800 . ?
C50 H50C 0.9800 . ?
C51 Si4 1.862(3) . ?
C51 H51A 0.9800 . ?
C51 H51B 0.9800 . ?
C51 H51C 0.9800 . ?
C52 Si4 1.874(3) . ?
C52 H52A 0.9800 . ?
C52 H52B 0.9800 . ?
C52 H52C 0.9800 . ?
C53 Si4 1.880(3) . ?
C53 H53A 0.9800 . ?
C53 H53B 0.9800 . ?
C53 H53C 0.9800 . ?
C54 C55 1.520(3) . ?
C54 H54A 0.9900 . ?
C54 H54B 0.9900 . ?
C55 S2 1.802(3) . ?
C55 H55A 0.9900 . ?
C55 H55B 0.9900 . ?
C56 S2 1.797(3) . ?
C56 H56A 0.9800 . ?
C56 H56B 0.9800 . ?
C56 H56C 0.9800 . ?
C80 C81 1.5400(11) . ?
C80 H80A 0.9800 . ?
C80 H80B 0.9800 . ?
C80 H80C 0.9800 . ?
C81 C82 1.5393(12) . ?
C81 H81A 0.9900 . ?
C81 H81B 0.9900 . ?
C82 C83 1.5378(11) . ?
C82 H82A 0.9900 . ?
C82 H82B 0.9900 . ?
C83 C84 1.5420(12) . ?
C83 H83A 0.9900 . ?
C83 H83B 0.9900 . ?
C84 H84A 0.9800 . ?
C84 H84B 0.9800 . ?
C84 H84C 0.9800 . ?
C90 C91 1.5376(12) . ?
C90 H90A 0.9800 . ?
C90 H90B 0.9800 . ?
C90 H90C 0.9800 . ?
C91 C92 1.5404(12) . ?
C91 H91A 0.9900 . ?
C91 H91B 0.9900 . ?
C92 C93 1.5394(12) . ?
C92 H92A 0.9900 . ?
C92 H92B 0.9900 . ?
C93 C94 1.5393(12) . ?
C93 H93A 0.9900 . ?
C93 H93B 0.9900 . ?
C94 H94A 0.9800 . ?
C94 H94B 0.9800 . ?
C94 H94C 0.9800 . ?
C80A C81A 1.5394(12) . ?
C80A H80D 0.9800 . ?
C80A H80E 0.9800 . ?
C80A H80F 0.9800 . ?
C81A C82A 1.5393(12) . ?
C81A H81C 0.9900 . ?
C81A H81D 0.9900 . ?
C82A C83A 1.5404(12) . ?
C82A H82C 0.9900 . ?
C82A H82D 0.9900 . ?
C83A C84A 1.470(12) . ?
C83A H83C 0.9900 . ?
C83A H83D 0.9900 . ?
C84A H84D 0.9800 . ?
C84A H84E 0.9800 . ?
C84A H84F 0.9800 . ?
C90A C91A 1.598(11) . ?
C90A H90D 0.9800 . ?
C90A H90E 0.9800 . ?
C90A H90F 0.9800 . ?
C91A C92A 1.5380(11) . ?
C91A H91C 0.9900 . ?
C91A H91D 0.9900 . ?
C92A C93A 1.5385(12) . ?
C92A H92C 0.9900 . ?
C92A H92D 0.9900 . ?
C93A C94A 1.5406(11) . ?
C93A H93C 0.9900 . ?
C93A H93D 0.9900 . ?
C94A H94D 0.9800 . ?
C94A H94E 0.9800 . ?
C94A H94F 0.9800 . ?
N1 Zn1 2.022(2) . ?
N2 Zn1 2.211(2) . ?
N3 Si2 1.702(2) . ?
N3 Si1 1.714(2) . ?
N3 Zn1 1.913(2) . ?
N4 Zn2 1.999(2) . ?
N5 Zn2 2.226(2) . ?
N6 Si3 1.707(2) . ?
N6 Si4 1.711(2) . ?
N6 Zn2 1.911(2) . ?
O1 Zn1 1.9406(18) . ?
O2 Zn2 1.9351(17) . ?

loop_
_geom_torsion_atom_site_label_1
_geom_torsion_atom_site_label_2
_geom_torsion_atom_site_label_3
_geom_torsion_atom_site_label_4
_geom_torsion
_geom_torsion_site_symmetry_1
_geom_torsion_site_symmetry_2
_geom_torsion_site_symmetry_3
_geom_torsion_site_symmetry_4
_geom_torsion_publ_flag
O1 C1 C2 C3 177.8(2) . . . . ?
C6 C1 C2 C3 -4.2(4) . . . . ?
O1 C1 C2 C7 -1.9(4) . . . . ?
C6 C1 C2 C7 176.1(2) . . . . ?
C1 C2 C3 C4 3.1(4) . . . . ?
C7 C2 C3 C4 -177.3(2) . . . . ?
C2 C3 C4 C5 0.8(4) . . . . ?
C2 C3 C4 C11 177.7(2) . . . . ?
C3 C4 C5 C6 -3.3(4) . . . . ?
C11 C4 C5 C6 179.9(2) . . . . ?
C4 C5 C6 C1 1.9(4) . . . . ?
C4 C5 C6 C15 173.8(2) . . . . ?
O1 C1 C6 C5 179.8(2) . . . . ?
C2 C1 C6 C5 1.9(3) . . . . ?
O1 C1 C6 C15 8.5(4) . . . . ?
C2 C1 C6 C15 -169.4(2) . . . . ?
C3 C2 C7 C8 -116.1(3) . . . . ?
C1 C2 C7 C8 63.6(3) . . . . ?
C3 C2 C7 C9 122.0(3) . . . . ?
C1 C2 C7 C9 -58.3(3) . . . . ?
C3 C2 C7 C10 3.9(3) . . . . ?
C1 C2 C7 C10 -176.4(2) . . . . ?
C5 C4 C11 C14 -119.7(10) . . . . ?
C3 C4 C11 C14 63.6(10) . . . . ?
C5 C4 C11 C13A -14.2(16) . . . . ?
C3 C4 C11 C13A 169.1(15) . . . . ?
C5 C4 C11 C14A -134.5(13) . . . . ?
C3 C4 C11 C14A 48.7(13) . . . . ?
C5 C4 C11 C12 114.4(3) . . . . ?
C3 C4 C11 C12 -62.3(3) . . . . ?
C5 C4 C11 C13 -0.6(11) . . . . ?
C3 C4 C11 C13 -177.3(10) . . . . ?
C5 C6 C15 N1 166.0(2) . . . . ?
C1 C6 C15 N1 -22.3(4) . . . . ?
N1 C16 C17 N2 33.8(3) . . . . ?
C26 C16 C17 N2 156.3(2) . . . . ?
N1 C16 C26 C27 -170.8(2) . . . . ?
C17 C16 C26 C27 69.4(3) . . . . ?
C16 C26 C27 S1 79.7(2) . . . . ?
O2 C29 C30 C31 -177.9(2) . . . . ?
C34 C29 C30 C31 3.6(3) . . . . ?
O2 C29 C30 C35 3.4(4) . . . . ?
C34 C29 C30 C35 -175.1(2) . . . . ?
C29 C30 C31 C32 -2.5(4) . . . . ?
C35 C30 C31 C32 176.2(2) . . . . ?
C30 C31 C32 C33 -1.5(4) . . . . ?
C30 C31 C32 C39 -178.8(2) . . . . ?
C31 C32 C33 C34 4.2(4) . . . . ?
C39 C32 C33 C34 -178.6(2) . . . . ?
C32 C33 C34 C29 -3.0(4) . . . . ?
C32 C33 C34 C43 -175.7(2) . . . . ?
O2 C29 C34 C33 -179.6(2) . . . . ?
C30 C29 C34 C33 -1.1(3) . . . . ?
O2 C29 C34 C43 -7.4(4) . . . . ?
C30 C29 C34 C43 171.0(2) . . . . ?
C31 C30 C35 C38 -1.8(3) . . . . ?
C29 C30 C35 C38 176.8(2) . . . . ?
C31 C30 C35 C36 -120.2(3) . . . . ?
C29 C30 C35 C36 58.4(3) . . . . ?
C31 C30 C35 C37 118.3(3) . . . . ?
C29 C30 C35 C37 -63.1(3) . . . . ?
C33 C32 C39 C40 126.4(3) . . . . ?
C31 C32 C39 C40 -56.4(3) . . . . ?
C33 C32 C39 C42 -113.1(3) . . . . ?
C31 C32 C39 C42 64.0(3) . . . . ?
C33 C32 C39 C41 6.1(4) . . . . ?
C31 C32 C39 C41 -176.8(2) . . . . ?
C33 C34 C43 N4 -168.2(2) . . . . ?
C29 C34 C43 N4 19.3(4) . . . . ?
N4 C44 C45 N5 52.4(2) . . . . ?
C54 C44 C45 N5 178.66(19) . . . . ?
N4 C44 C54 C55 -173.6(2) . . . . ?
C45 C44 C54 C55 67.6(3) . . . . ?
C44 C54 C55 S2 -178.29(18) . . . . ?
C80 C81 C82 C83 168.9(10) . . . . ?
C81 C82 C83 C84 174.5(10) . . . . ?
C90 C91 C92 C93 177.6(6) . . . . ?
C91 C92 C93 C94 -68.7(7) . . . . ?
C80A C81A C82A C83A 71.3(9) . . . . ?
C81A C82A C83A C84A 163.5(9) . . . . ?
C90A C91A C92A C93A 168.1(8) . . . . ?
C91A C92A C93A C94A -172.4(8) . . . . ?
C6 C15 N1 C16 166.6(2) . . . . ?
C6 C15 N1 Zn1 7.0(4) . . . . ?
C17 C16 N1 C15 -155.8(2) . . . . ?
C26 C16 N1 C15 82.7(3) . . . . ?
C17 C16 N1 Zn1 5.0(2) . . . . ?
C26 C16 N1 Zn1 -116.60(19) . . . . ?
C16 C17 N2 C18 -171.4(2) . . . . ?
C16 C17 N2 C19 67.2(3) . . . . ?
C16 C17 N2 Zn1 -51.1(2) . . . . ?
C34 C43 N4 C44 -162.0(2) . . . . ?
C34 C43 N4 Zn2 -6.3(3) . . . . ?
C54 C44 N4 C43 -19.8(3) . . . . ?
C45 C44 N4 C43 104.2(2) . . . . ?
C54 C44 N4 Zn2 -178.13(16) . . . . ?
C45 C44 N4 Zn2 -54.1(2) . . . . ?
C44 C45 N5 C46 -150.4(2) . . . . ?
C44 C45 N5 C47 90.0(2) . . . . ?
C44 C45 N5 Zn2 -27.5(2) . . . . ?
C6 C1 O1 Zn1 18.7(3) . . . . ?
C2 C1 O1 Zn1 -163.48(18) . . . . ?
C34 C29 O2 Zn2 -15.8(3) . . . . ?
C30 C29 O2 Zn2 165.76(17) . . . . ?
C26 C27 S1 C28 87.8(2) . . . . ?
C54 C55 S2 C56 -76.3(2) . . . . ?
Si2 N3 Si1 C20 72.3(2) . . . . ?
Zn1 N3 Si1 C20 -109.91(16) . . . . ?
Si2 N3 Si1 C21 -48.1(2) . . . . ?
Zn1 N3 Si1 C21 129.76(15) . . . . ?
Si2 N3 Si1 C22 -167.76(16) . . . . ?
Zn1 N3 Si1 C22 10.07(17) . . . . ?
Si1 N3 Si2 C23 -155.50(15) . . . . ?
Zn1 N3 Si2 C23 26.81(18) . . . . ?
Si1 N3 Si2 C25 84.56(18) . . . . ?
Zn1 N3 Si2 C25 -93.14(17) . . . . ?
Si1 N3 Si2 C24 -36.2(2) . . . . ?
Zn1 N3 Si2 C24 146.07(15) . . . . ?
Si4 N6 Si3 C48 166.07(14) . . . . ?
Zn2 N6 Si3 C48 -17.41(16) . . . . ?
Si4 N6 Si3 C49 -73.50(18) . . . . ?
Zn2 N6 Si3 C49 103.02(15) . . . . ?
Si4 N6 Si3 C50 47.1(2) . . . . ?
Zn2 N6 Si3 C50 -136.38(15) . . . . ?
Si3 N6 Si4 C51 160.83(15) . . . . ?
Zn2 N6 Si4 C51 -15.47(18) . . . . ?
Si3 N6 Si4 C52 -79.02(18) . . . . ?
Zn2 N6 Si4 C52 104.68(16) . . . . ?
Si3 N6 Si4 C53 41.8(2) . . . . ?
Zn2 N6 Si4 C53 -134.50(15) . . . . ?
Si2 N3 Zn1 O1 -128.93(12) . . . . ?
Si1 N3 Zn1 O1 53.18(14) . . . . ?
Si2 N3 Zn1 N1 -2.0(2) . . . . ?
Si1 N3 Zn1 N1 -179.92(10) . . . . ?
Si2 N3 Zn1 N2 91.28(14) . . . . ?
Si1 N3 Zn1 N2 -86.61(12) . . . . ?
C1 O1 Zn1 N3 122.5(2) . . . . ?
C1 O1 Zn1 N1 -25.6(2) . . . . ?
C1 O1 Zn1 N2 -102.8(2) . . . . ?
C15 N1 Zn1 N3 -121.5(2) . . . . ?
C16 N1 Zn1 N3 78.7(2) . . . . ?
C15 N1 Zn1 O1 12.5(2) . . . . ?
C16 N1 Zn1 O1 -147.24(16) . . . . ?
C15 N1 Zn1 N2 133.5(2) . . . . ?
C16 N1 Zn1 N2 -26.23(16) . . . . ?
C18 N2 Zn1 N3 18.20(19) . . . . ?
C19 N2 Zn1 N3 144.38(16) . . . . ?
C17 N2 Zn1 N3 -97.57(15) . . . . ?
C18 N2 Zn1 O1 -119.39(17) . . . . ?
C19 N2 Zn1 O1 6.78(19) . . . . ?
C17 N2 Zn1 O1 124.84(14) . . . . ?
C18 N2 Zn1 N1 155.82(18) . . . . ?
C19 N2 Zn1 N1 -78.00(17) . . . . ?
C17 N2 Zn1 N1 40.06(14) . . . . ?
Si3 N6 Zn2 O2 -48.52(15) . . . . ?
Si4 N6 Zn2 O2 128.04(12) . . . . ?
Si3 N6 Zn2 N4 -174.58(10) . . . . ?
Si4 N6 Zn2 N4 2.0(2) . . . . ?
Si3 N6 Zn2 N5 88.64(12) . . . . ?
Si4 N6 Zn2 N5 -94.81(14) . . . . ?
C29 O2 Zn2 N6 -122.96(19) . . . . ?
C29 O2 Zn2 N4 21.6(2) . . . . ?
C29 O2 Zn2 N5 101.59(19) . . . . ?
C43 N4 Zn2 N6 124.4(2) . . . . ?
C44 N4 Zn2 N6 -77.93(19) . . . . ?
C43 N4 Zn2 O2 -10.3(2) . . . . ?
C44 N4 Zn2 O2 147.36(15) . . . . ?
C43 N4 Zn2 N5 -125.7(2) . . . . ?
C44 N4 Zn2 N5 32.02(15) . . . . ?
C46 N5 Zn2 N6 -107.92(16) . . . . ?
C47 N5 Zn2 N6 13.29(18) . . . . ?
C45 N5 Zn2 N6 131.92(14) . . . . ?
C46 N5 Zn2 O2 30.71(18) . . . . ?
C47 N5 Zn2 O2 151.92(15) . . . . ?
C45 N5 Zn2 O2 -89.46(15) . . . . ?
C46 N5 Zn2 N4 118.41(17) . . . . ?
C47 N5 Zn2 N4 -120.38(17) . . . . ?
C45 N5 Zn2 N4 -1.75(14) . . . . ?
